data_7219915
loop_
_publ_author_name
'Lodinsk\'y, Jakub'
'Vinkl\'arek, Jarom\'ir'
'Dost\'al, Libor'
'R\%u\<zi\<ckov\'a, Zde\<nka'
'Honz\'i\<cek, Jan'

_publ_section_title
;
 Stabilization of \h3-indenyl compounds by sterically demanding
 N,N-chelating ligands in the molybdenum coordination sphere
;
_journal_issue 34
_journal_name_full 'RSC Adv.'
_journal_page_first 27140
_journal_paper_doi 10.1039/C5RA01450F
_journal_volume 5
_journal_year 2015
_chemical_formula_moiety 'C27 H23 Cl Mo N2 O2, C H2 Cl2'
_chemical_formula_sum 'C28 H25 Cl3 Mo N2 O2'
_chemical_formula_weight 623.79
_chemical_name_systematic
; 
 ? 
;
_space_group_IT_number 2
_symmetry_cell_setting triclinic
_symmetry_space_group_name_Hall '-P 1'
_symmetry_space_group_name_H-M 'P -1'
_atom_sites_solution_hydrogens geom
_atom_sites_solution_primary direct
_atom_sites_solution_secondary difmap
_audit_creation_method SHELXL-97
_audit_update_record
;
2015-01-21 deposited with the CCDC.
2015-03-11 downloaded from the CCDC.
;
_cell_angle_alpha 79.665(4)
_cell_angle_beta 65.358(4)
_cell_angle_gamma 73.381(6)
_cell_formula_units_Z 4
_cell_length_a 13.6940(12)
_cell_length_b 14.7491(10)
_cell_length_c 15.1470(7)
_cell_measurement_reflns_used 50183
_cell_measurement_temperature 150(1)
_cell_measurement_theta_max 27.5
_cell_measurement_theta_min 1
_cell_volume 2658.2(3)
_computing_cell_refinement 'COLLECT and DENZO'
_computing_data_collection 'COLLECT (Hooft, 1998) and DENZO (Otwinowski & Minor, 1997)'
_computing_data_reduction 'COLLECT and DENZO'
_computing_molecular_graphics 'PLATON (Spek, 2003)'
_computing_publication_material 'SHELXL-97 (Sheldrick, 2008)'
_computing_structure_refinement 'SHELXL-97 (Sheldrick, 1997)'
_computing_structure_solution 'SIR92 (Altomare et al., 1994)'
_diffrn_ambient_temperature 150(1)
_diffrn_detector_area_resol_mean 9.091
_diffrn_measured_fraction_theta_full 0.994
_diffrn_measured_fraction_theta_max 0.994
_diffrn_measurement_device_type 'Bruker Nonius KappaCCD area detector'
_diffrn_measurement_method '\f and \w scans to fill the Ewald sphere'
_diffrn_radiation_monochromator graphite
_diffrn_radiation_source 'fine-focus sealed tube'
_diffrn_radiation_type MoK\a
_diffrn_radiation_wavelength 0.71073
_diffrn_reflns_av_R_equivalents 0.0353
_diffrn_reflns_av_sigmaI/netI 0.0260
_diffrn_reflns_limit_h_max 17
_diffrn_reflns_limit_h_min -17
_diffrn_reflns_limit_k_max 19
_diffrn_reflns_limit_k_min -19
_diffrn_reflns_limit_l_max 19
_diffrn_reflns_limit_l_min -19
_diffrn_reflns_number 50115
_diffrn_reflns_theta_full 27.50
_diffrn_reflns_theta_max 27.50
_diffrn_reflns_theta_min 2.64
_diffrn_standards_number 0
_exptl_absorpt_coefficient_mu 0.824
_exptl_absorpt_correction_T_max 0.955
_exptl_absorpt_correction_T_min 0.731
_exptl_absorpt_correction_type integration
_exptl_absorpt_process_details
;
Gaussian integration (Coppens, 1970)
;
_exptl_crystal_colour black
_exptl_crystal_density_diffrn 1.559
_exptl_crystal_density_method 'not measured'
_exptl_crystal_description plate
_exptl_crystal_F_000 1264
_exptl_crystal_size_max 0.49
_exptl_crystal_size_mid 0.36
_exptl_crystal_size_min 0.07
_refine_diff_density_max 0.569
_refine_diff_density_min -0.725
_refine_diff_density_rms 0.081
_refine_ls_extinction_method none
_refine_ls_goodness_of_fit_ref 1.111
_refine_ls_hydrogen_treatment constr
_refine_ls_matrix_type full
_refine_ls_number_parameters 649
_refine_ls_number_reflns 12143
_refine_ls_number_restraints 0
_refine_ls_restrained_S_all 1.111
_refine_ls_R_factor_all 0.0398
_refine_ls_R_factor_gt 0.0276
_refine_ls_shift/su_max 0.002
_refine_ls_shift/su_mean 0.000
_refine_ls_structure_factor_coef Fsqd
_refine_ls_weighting_details 'calc w=1/[\s^2^(Fo^2^)+(0.0192P)^2^+3.5003P] where P=(Fo^2^+2Fc^2^)/3'
_refine_ls_weighting_scheme calc
_refine_ls_wR_factor_gt 0.0601
_refine_ls_wR_factor_ref 0.0689
_reflns_number_gt 10262
_reflns_number_total 12143
_reflns_threshold_expression >2sigma(I)
_cod_data_source_file c5ra01450f1.cif
_cod_data_source_block shelxl
_cod_database_code 7219915

loop_
_symmetry_equiv_pos_as_xyz
'x, y, z'
'-x, -y, -z'

loop_
_atom_site_label
_atom_site_type_symbol
_atom_site_fract_x
_atom_site_fract_y
_atom_site_fract_z
_atom_site_U_iso_or_equiv
_atom_site_adp_type
_atom_site_occupancy
_atom_site_symmetry_multiplicity
_atom_site_calc_flag
_atom_site_refinement_flags
Mo1 Mo 0.754053(14) 0.090004(12) 0.347251(12) 0.01380(5) Uani 1 1 d .
Mo2 Mo 0.192180(14) 0.590397(12) 0.152029(12) 0.01377(5) Uani 1 1 d .
Cl1 Cl 0.91153(4) 0.16586(4) 0.27832(4) 0.01993(11) Uani 1 1 d .
Cl3 Cl 0.64921(6) -0.03752(6) -0.03969(5) 0.04371(17) Uani 1 1 d .
Cl2 Cl -0.01071(4) 0.63764(4) 0.24127(4) 0.02352(11) Uani 1 1 d .
Cl5 Cl -0.13736(7) 0.38678(6) 0.39108(6) 0.04885(18) Uani 1 1 d .
Cl4 Cl 0.87659(5) -0.04108(4) -0.07710(5) 0.03105(13) Uani 1 1 d .
Cl6 Cl -0.30963(10) 0.56030(9) 0.43617(13) 0.1058(5) Uani 1 1 d .
O4 O 0.21860(14) 0.79692(11) 0.12840(13) 0.0277(4) Uani 1 1 d .
N4 N 0.14841(14) 0.57710(13) 0.02609(13) 0.0166(4) Uani 1 1 d .
C126 C 0.20853(18) 0.60439(16) 0.27060(16) 0.0210(4) Uani 1 1 d .
C26 C 0.68159(18) 0.18466(16) 0.27154(16) 0.0204(4) Uani 1 1 d .
O3 O 0.21599(16) 0.61826(13) 0.34003(12) 0.0324(4) Uani 1 1 d .
O1 O 0.64251(15) 0.23634(13) 0.22142(13) 0.0308(4) Uani 1 1 d .
C21 C 0.93281(17) -0.09094(15) 0.39705(16) 0.0177(4) Uani 1 1 d .
N3 N 0.15827(14) 0.44344(12) 0.17509(13) 0.0161(3) Uani 1 1 d .
C121 C 0.13314(18) 0.64405(16) -0.04238(16) 0.0202(4) Uani 1 1 d .
N1 N 0.71608(14) 0.16333(12) 0.48189(13) 0.0162(4) Uani 1 1 d .
C112 C 0.15199(18) 0.38085(16) 0.25174(16) 0.0197(4) Uani 1 1 d .
C4 C 0.62659(18) 0.02089(16) 0.45382(15) 0.0192(4) Uani 1 1 d .
H4 H 0.6383 0.0131 0.5112 0.023 Uiso 1 1 d R
C22 C 0.83213(16) 0.01645(15) 0.51756(15) 0.0150(4) Uani 1 1 d .
C124 C 0.1448(2) 0.41180(18) 0.34397(17) 0.0259(5) Uani 1 1 d .
H124A H 0.2160 0.4182 0.3355 0.031 Uiso 1 1 d R
H124B H 0.1216 0.3652 0.3964 0.031 Uiso 1 1 d R
H124C H 0.0922 0.4717 0.3589 0.031 Uiso 1 1 d R
C105 C 0.37082(17) 0.49733(15) 0.14397(16) 0.0181(4) Uani 1 1 d .
H105 H 0.3453 0.4531 0.1947 0.022 Uiso 1 1 d R
C18 C 0.88007(18) -0.03983(16) 0.58131(16) 0.0185(4) Uani 1 1 d .
C28 C 0.7367(2) 0.00070(19) -0.00325(19) 0.0310(6) Uani 1 1 d .
H28A H 0.7186 0.0694 -0.0063 0.037 Uiso 1 1 d R
H28B H 0.7245 -0.0225 0.0637 0.037 Uiso 1 1 d R
C27 C 0.80448(19) 0.03181(17) 0.22453(16) 0.0227(5) Uani 1 1 d .
N2 N 0.85729(14) -0.01013(12) 0.42660(12) 0.0149(3) Uani 1 1 d .
C15 C 0.73205(18) 0.13445(16) 0.63961(16) 0.0199(4) Uani 1 1 d .
O2 O 0.83094(16) 0.00295(15) 0.15018(13) 0.0374(5) Uani 1 1 d .
C17 C 0.85143(19) -0.00952(17) 0.67524(16) 0.0223(5) Uani 1 1 d .
H17 H 0.8828 -0.0475 0.7172 0.027 Uiso 1 1 d R
C23 C 0.75723(17) 0.10670(15) 0.54664(15) 0.0159(4) Uani 1 1 d .
C20 C 0.98377(18) -0.14968(16) 0.45792(17) 0.0220(5) Uani 1 1 d .
H20 H 1.0350 -0.2060 0.4359 0.026 Uiso 1 1 d R
C122 C 0.14962(17) 0.48590(15) 0.01686(15) 0.0169(4) Uani 1 1 d .
C123 C 0.15501(17) 0.41594(15) 0.09473(15) 0.0165(4) Uani 1 1 d .
C110 C 0.5094(2) 0.48418(18) 0.27080(19) 0.0307(5) Uani 1 1 d .
H110A H 0.4371 0.4844 0.3202 0.037 Uiso 1 1 d R
H110B H 0.5552 0.4963 0.2990 0.037 Uiso 1 1 d R
H110C H 0.5417 0.4234 0.2437 0.037 Uiso 1 1 d R
C109 C 0.49077(18) 0.70200(15) 0.03694(16) 0.0203(4) Uani 1 1 d .
C29 C -0.1790(3) 0.4988(3) 0.4355(2) 0.0527(8) Uani 1 1 d .
H29A H -0.1251 0.5354 0.3955 0.063 Uiso 1 1 d R
H29B H -0.1815 0.4917 0.5013 0.063 Uiso 1 1 d R
C104 C 0.35368(17) 0.51410(15) 0.05590(16) 0.0174(4) Uani 1 1 d .
H104 H 0.3385 0.4722 0.0270 0.021 Uiso 1 1 d R
C127 C 0.20676(17) 0.72125(16) 0.13456(16) 0.0200(4) Uani 1 1 d .
C16 C 0.77911(19) 0.07394(17) 0.70331(16) 0.0234(5) Uani 1 1 d .
H16 H 0.7597 0.0921 0.7653 0.028 Uiso 1 1 d R
C113 C 0.14996(19) 0.28667(16) 0.24878(17) 0.0235(5) Uani 1 1 d .
H113 H 0.1477 0.2440 0.3024 0.028 Uiso 1 1 d R
C120 C 0.1277(2) 0.62137(18) -0.12662(17) 0.0254(5) Uani 1 1 d .
H120 H 0.1202 0.6688 -0.1745 0.030 Uiso 1 1 d R
C118 C 0.14237(18) 0.45931(16) -0.06448(16) 0.0199(4) Uani 1 1 d .
C102 C 0.43272(17) 0.63214(15) 0.06342(15) 0.0168(4) Uani 1 1 d .
C116 C 0.14788(19) 0.29796(17) 0.00319(18) 0.0242(5) Uani 1 1 d .
H116 H 0.1488 0.2358 -0.0018 0.029 Uiso 1 1 d R
C14 C 0.6617(2) 0.22415(18) 0.66478(17) 0.0260(5) Uani 1 1 d .
H14 H 0.6401 0.2442 0.7264 0.031 Uiso 1 1 d R
C2 C 0.52921(18) 0.06731(17) 0.35189(16) 0.0214(5) Uani 1 1 d .
C103 C 0.36478(17) 0.60815(15) 0.02079(15) 0.0170(4) Uani 1 1 d .
H103 H 0.3345 0.6475 -0.0213 0.020 Uiso 1 1 d R
C12 C 0.65384(18) 0.25040(16) 0.50646(17) 0.0210(4) Uani 1 1 d .
C9 C 0.4480(2) 0.1090(2) 0.31559(18) 0.0290(5) Uani 1 1 d .
C25 C 0.9672(2) -0.11960(17) 0.29707(17) 0.0257(5) Uani 1 1 d .
H25A H 0.9052 -0.1315 0.2906 0.031 Uiso 1 1 d R
H25B H 1.0257 -0.1761 0.2858 0.031 Uiso 1 1 d R
H25C H 0.9926 -0.0696 0.2503 0.031 Uiso 1 1 d R
C19 C 0.95857(18) -0.12449(16) 0.54839(17) 0.0218(5) Uani 1 1 d .
H19 H 0.9932 -0.1629 0.5879 0.026 Uiso 1 1 d R
C107 C 0.56052(18) 0.63083(17) 0.16374(17) 0.0235(5) Uani 1 1 d .
H107 H 0.6050 0.6313 0.1962 0.028 Uiso 1 1 d R
C117 C 0.14259(19) 0.36355(17) -0.07005(17) 0.0243(5) Uani 1 1 d .
H117 H 0.1388 0.3465 -0.1245 0.029 Uiso 1 1 d R
C114 C 0.15176(19) 0.25731(16) 0.16768(18) 0.0243(5) Uani 1 1 d .
H114 H 0.1524 0.1946 0.1653 0.029 Uiso 1 1 d R
C24 C 0.6161(2) 0.31754(17) 0.43378(19) 0.0283(5) Uani 1 1 d .
H24A H 0.6785 0.3207 0.3736 0.034 Uiso 1 1 d R
H24B H 0.5831 0.3795 0.4582 0.034 Uiso 1 1 d R
H24C H 0.5628 0.2955 0.4229 0.034 Uiso 1 1 d R
C101 C 0.43679(17) 0.56266(15) 0.14024(16) 0.0175(4) Uani 1 1 d .
C119 C 0.1335(2) 0.53020(18) -0.13794(17) 0.0258(5) Uani 1 1 d .
H119 H 0.1314 0.5149 -0.1940 0.031 Uiso 1 1 d R
C1 C 0.59874(19) -0.02274(17) 0.32720(16) 0.0227(5) Uani 1 1 d .
C7 C 0.5051(2) -0.0337(2) 0.23001(19) 0.0360(7) Uani 1 1 d .
H7 H 0.4946 -0.0670 0.1893 0.043 Uiso 1 1 d R
C108 C 0.55519(18) 0.69930(16) 0.08954(17) 0.0233(5) Uani 1 1 d .
H108 H 0.5955 0.7451 0.0739 0.028 Uiso 1 1 d R
C125 C 0.1183(2) 0.74587(16) -0.02862(18) 0.0255(5) Uani 1 1 d .
H125A H 0.0700 0.7594 0.0374 0.031 Uiso 1 1 d R
H125B H 0.0865 0.7857 -0.0721 0.031 Uiso 1 1 d R
H125C H 0.1888 0.7579 -0.0425 0.031 Uiso 1 1 d R
C5 C 0.67260(19) -0.04430(16) 0.38036(16) 0.0215(5) Uani 1 1 d .
H5 H 0.7373 -0.0918 0.3679 0.026 Uiso 1 1 d R
C106 C 0.50048(18) 0.56057(16) 0.19175(16) 0.0204(4) Uani 1 1 d .
C3 C 0.55957(18) 0.10015(17) 0.42175(16) 0.0202(4) Uani 1 1 d .
H3 H 0.5384 0.1615 0.4412 0.024 Uiso 1 1 d R
C111 C 0.4936(2) 0.77282(18) -0.04875(19) 0.0294(5) Uani 1 1 d .
H111A H 0.5561 0.7488 -0.1057 0.035 Uiso 1 1 d R
H111B H 0.4998 0.8319 -0.0359 0.035 Uiso 1 1 d R
H111C H 0.4269 0.7826 -0.0595 0.035 Uiso 1 1 d R
C115 C 0.15249(18) 0.32249(15) 0.08816(17) 0.0203(4) Uani 1 1 d .
C8 C 0.4377(2) 0.0549(2) 0.25391(19) 0.0349(6) Uani 1 1 d .
H8 H 0.3838 0.0799 0.2282 0.042 Uiso 1 1 d R
C10 C 0.6627(3) -0.1723(2) 0.2393(2) 0.0456(7) Uani 1 1 d .
H10A H 0.7388 -0.1690 0.2119 0.055 Uiso 1 1 d R
H10B H 0.6465 -0.1952 0.1926 0.055 Uiso 1 1 d R
H10C H 0.6494 -0.2147 0.2968 0.055 Uiso 1 1 d R
C11 C 0.3729(2) 0.2047(2) 0.3434(2) 0.0421(7) Uani 1 1 d .
H11A H 0.3124 0.1984 0.4042 0.051 Uiso 1 1 d R
H11B H 0.3448 0.2327 0.2938 0.051 Uiso 1 1 d R
H11C H 0.4139 0.2445 0.3497 0.051 Uiso 1 1 d R
C6 C 0.5892(2) -0.07509(19) 0.26520(18) 0.0312(6) Uani 1 1 d .
C13 C 0.6251(2) 0.28125(17) 0.59842(18) 0.0279(5) Uani 1 1 d .
H13 H 0.5806 0.3416 0.6140 0.033 Uiso 1 1 d R

loop_
_atom_site_aniso_label
_atom_site_aniso_U_11
_atom_site_aniso_U_22
_atom_site_aniso_U_33
_atom_site_aniso_U_23
_atom_site_aniso_U_13
_atom_site_aniso_U_12
Mo1 0.01354(9) 0.01688(9) 0.01213(8) 0.00083(7) -0.00563(7) -0.00541(7)
Mo2 0.01308(9) 0.01354(9) 0.01427(9) -0.00155(6) -0.00446(7) -0.00343(6)
Cl1 0.0179(2) 0.0227(3) 0.0211(2) 0.0060(2) -0.0094(2) -0.0094(2)
Cl3 0.0347(4) 0.0660(5) 0.0376(4) -0.0107(3) -0.0152(3) -0.0163(3)
Cl2 0.0156(2) 0.0269(3) 0.0247(3) -0.0054(2) -0.0037(2) -0.0042(2)
Cl5 0.0405(4) 0.0600(5) 0.0441(4) -0.0019(4) -0.0135(3) -0.0145(4)
Cl4 0.0285(3) 0.0305(3) 0.0315(3) -0.0016(2) -0.0080(2) -0.0088(2)
Cl6 0.0523(6) 0.0709(7) 0.1623(14) -0.0192(8) -0.0132(7) -0.0043(5)
O4 0.0298(9) 0.0164(8) 0.0328(9) -0.0055(7) -0.0060(7) -0.0067(7)
N4 0.0140(8) 0.0175(9) 0.0169(8) -0.0001(7) -0.0058(7) -0.0029(7)
C126 0.0184(11) 0.0211(11) 0.0227(11) -0.0020(9) -0.0057(9) -0.0066(9)
C26 0.0181(10) 0.0264(12) 0.0180(10) 0.0016(9) -0.0066(9) -0.0098(9)
O3 0.0407(11) 0.0406(11) 0.0228(9) -0.0057(8) -0.0128(8) -0.0166(9)
O1 0.0310(9) 0.0345(10) 0.0297(9) 0.0101(8) -0.0190(8) -0.0083(8)
C21 0.0155(10) 0.0159(10) 0.0204(10) -0.0003(8) -0.0046(8) -0.0064(8)
N3 0.0147(8) 0.0173(9) 0.0175(8) 0.0007(7) -0.0072(7) -0.0052(7)
C121 0.0164(10) 0.0222(11) 0.0184(10) 0.0032(9) -0.0059(8) -0.0033(8)
N1 0.0149(8) 0.0173(9) 0.0169(8) -0.0012(7) -0.0062(7) -0.0045(7)
C112 0.0163(10) 0.0222(11) 0.0221(11) 0.0026(9) -0.0084(9) -0.0078(8)
C4 0.0182(10) 0.0285(12) 0.0141(10) 0.0036(9) -0.0059(8) -0.0136(9)
C22 0.0127(9) 0.0176(10) 0.0153(9) 0.0012(8) -0.0047(8) -0.0070(8)
C124 0.0316(13) 0.0292(13) 0.0196(11) 0.0056(10) -0.0121(10) -0.0123(10)
C105 0.0155(10) 0.0172(10) 0.0210(10) -0.0004(8) -0.0065(8) -0.0044(8)
C18 0.0172(10) 0.0218(11) 0.0191(10) 0.0039(9) -0.0082(8) -0.0098(9)
C28 0.0315(13) 0.0342(14) 0.0289(13) -0.0083(11) -0.0087(11) -0.0112(11)
C27 0.0212(11) 0.0288(12) 0.0208(11) 0.0003(9) -0.0088(9) -0.0103(9)
N2 0.0146(8) 0.0155(8) 0.0150(8) 0.0005(7) -0.0051(7) -0.0064(7)
C15 0.0191(11) 0.0260(11) 0.0164(10) -0.0027(9) -0.0050(8) -0.0100(9)
O2 0.0382(11) 0.0581(13) 0.0208(9) -0.0127(9) -0.0091(8) -0.0161(9)
C17 0.0254(12) 0.0306(12) 0.0173(10) 0.0074(9) -0.0132(9) -0.0141(10)
C23 0.0141(10) 0.0197(10) 0.0152(10) -0.0019(8) -0.0051(8) -0.0063(8)
C20 0.0175(11) 0.0168(10) 0.0281(12) 0.0017(9) -0.0065(9) -0.0043(8)
C122 0.0124(9) 0.0184(10) 0.0190(10) -0.0020(8) -0.0056(8) -0.0025(8)
C123 0.0123(9) 0.0183(10) 0.0192(10) -0.0007(8) -0.0062(8) -0.0041(8)
C110 0.0357(14) 0.0286(13) 0.0336(13) -0.0001(11) -0.0225(12) -0.0039(11)
C109 0.0162(10) 0.0172(10) 0.0237(11) -0.0049(9) -0.0029(9) -0.0038(8)
C29 0.057(2) 0.063(2) 0.0372(17) 0.0011(15) -0.0112(15) -0.0261(17)
C104 0.0128(9) 0.0181(10) 0.0204(10) -0.0065(8) -0.0042(8) -0.0028(8)
C127 0.0145(10) 0.0225(11) 0.0177(10) -0.0050(9) -0.0014(8) -0.0015(8)
C16 0.0262(12) 0.0348(13) 0.0145(10) -0.0006(9) -0.0083(9) -0.0149(10)
C113 0.0242(12) 0.0206(11) 0.0261(12) 0.0083(9) -0.0106(9) -0.0107(9)
C120 0.0254(12) 0.0289(12) 0.0193(11) 0.0050(9) -0.0110(9) -0.0031(10)
C118 0.0142(10) 0.0256(11) 0.0199(10) -0.0034(9) -0.0072(8) -0.0026(8)
C102 0.0123(9) 0.0171(10) 0.0184(10) -0.0052(8) -0.0040(8) -0.0003(8)
C116 0.0225(11) 0.0216(11) 0.0324(13) -0.0077(10) -0.0113(10) -0.0062(9)
C14 0.0256(12) 0.0310(13) 0.0211(11) -0.0105(10) -0.0051(9) -0.0066(10)
C2 0.0181(11) 0.0309(12) 0.0182(10) 0.0043(9) -0.0070(9) -0.0138(9)
C103 0.0141(10) 0.0185(10) 0.0166(10) -0.0019(8) -0.0046(8) -0.0028(8)
C12 0.0182(11) 0.0187(11) 0.0259(11) -0.0025(9) -0.0084(9) -0.0035(8)
C9 0.0229(12) 0.0429(15) 0.0251(12) 0.0094(11) -0.0118(10) -0.0168(11)
C25 0.0238(12) 0.0238(12) 0.0246(12) -0.0076(10) -0.0057(9) -0.0005(9)
C19 0.0190(11) 0.0204(11) 0.0264(11) 0.0091(9) -0.0113(9) -0.0077(9)
C107 0.0162(10) 0.0293(12) 0.0271(12) -0.0129(10) -0.0084(9) -0.0018(9)
C117 0.0214(11) 0.0307(12) 0.0251(12) -0.0101(10) -0.0103(9) -0.0053(9)
C114 0.0229(11) 0.0176(11) 0.0338(13) 0.0004(9) -0.0105(10) -0.0090(9)
C24 0.0298(13) 0.0180(11) 0.0364(14) -0.0030(10) -0.0168(11) 0.0022(10)
C101 0.0135(10) 0.0171(10) 0.0201(10) -0.0047(8) -0.0050(8) -0.0013(8)
C119 0.0244(12) 0.0352(13) 0.0191(11) -0.0034(10) -0.0113(9) -0.0035(10)
C1 0.0220(11) 0.0305(12) 0.0191(11) 0.0017(9) -0.0067(9) -0.0156(10)
C7 0.0415(15) 0.0584(19) 0.0244(12) 0.0039(12) -0.0158(11) -0.0351(14)
C108 0.0177(11) 0.0235(11) 0.0292(12) -0.0097(10) -0.0046(9) -0.0074(9)
C125 0.0285(12) 0.0199(11) 0.0277(12) 0.0037(9) -0.0138(10) -0.0039(9)
C5 0.0193(11) 0.0240(11) 0.0228(11) 0.0014(9) -0.0072(9) -0.0109(9)
C106 0.0175(10) 0.0197(11) 0.0231(11) -0.0051(9) -0.0088(9) 0.0007(8)
C3 0.0165(10) 0.0270(12) 0.0182(10) -0.0002(9) -0.0061(8) -0.0085(9)
C111 0.0275(13) 0.0253(12) 0.0315(13) 0.0027(10) -0.0067(10) -0.0109(10)
C115 0.0158(10) 0.0184(11) 0.0270(11) -0.0015(9) -0.0079(9) -0.0054(8)
C8 0.0338(14) 0.0559(18) 0.0276(13) 0.0137(12) -0.0197(11) -0.0274(13)
C10 0.0560(19) 0.0433(17) 0.0465(17) -0.0145(14) -0.0171(15) -0.0221(15)
C11 0.0291(14) 0.0517(18) 0.0493(17) 0.0052(14) -0.0243(13) -0.0063(13)
C6 0.0332(14) 0.0398(15) 0.0259(12) -0.0030(11) -0.0071(11) -0.0224(12)
C13 0.0273(12) 0.0217(12) 0.0316(13) -0.0113(10) -0.0089(10) 0.0006(10)

loop_
_atom_type_symbol
_atom_type_description
_atom_type_scat_dispersion_real
_atom_type_scat_dispersion_imag
_atom_type_scat_source
C C 0.0033 0.0016 'International Tables Vol C Tables 4.2.6.8 and 6.1.1.4'
H H 0.0000 0.0000 'International Tables Vol C Tables 4.2.6.8 and 6.1.1.4'
O O 0.0106 0.0060 'International Tables Vol C Tables 4.2.6.8 and 6.1.1.4'
N N 0.0061 0.0033 'International Tables Vol C Tables 4.2.6.8 and 6.1.1.4'
Cl Cl 0.1484 0.1585 'International Tables Vol C Tables 4.2.6.8 and 6.1.1.4'
Mo Mo -1.6832 0.6857 'International Tables Vol C Tables 4.2.6.8 and 6.1.1.4'

loop_
_exptl_crystal_face_index_h
_exptl_crystal_face_index_k
_exptl_crystal_face_index_l
_exptl_crystal_face_perp_dist
0 1 1 0.034
0 -1 -1 0.021
-1 0 0 0.134
1 0 0 0.145
0 1 -1 0.225
0 -1 1 0.180
-1 -1 0 0.138

loop_
_geom_angle_atom_site_label_1
_geom_angle_atom_site_label_2
_geom_angle_atom_site_label_3
_geom_angle
C26 Mo1 C27 76.15(10)
C26 Mo1 C4 105.87(9)
C27 Mo1 C4 106.23(9)
C26 Mo1 N1 104.74(8)
C27 Mo1 N1 172.74(8)
C4 Mo1 N1 80.57(7)
C26 Mo1 N2 172.34(8)
C27 Mo1 N2 103.87(8)
C4 Mo1 N2 81.55(7)
N1 Mo1 N2 74.26(6)
C26 Mo1 C3 71.17(8)
C27 Mo1 C3 105.07(9)
C4 Mo1 C3 35.65(8)
N1 Mo1 C3 81.90(7)
N2 Mo1 C3 115.87(7)
C26 Mo1 C5 105.40(9)
C27 Mo1 C5 71.90(9)
C4 Mo1 C5 35.41(8)
N1 Mo1 C5 114.37(7)
N2 Mo1 C5 81.69(7)
C3 Mo1 C5 56.05(8)
C26 Mo1 Cl1 89.14(6)
C27 Mo1 Cl1 90.27(7)
C4 Mo1 Cl1 159.77(6)
N1 Mo1 Cl1 82.56(5)
N2 Mo1 Cl1 83.20(4)
C3 Mo1 Cl1 150.75(6)
C5 Mo1 Cl1 152.98(6)
C126 Mo2 C127 77.30(9)
C126 Mo2 C104 106.23(9)
C127 Mo2 C104 103.62(8)
C126 Mo2 N4 172.33(8)
C127 Mo2 N4 104.01(8)
C104 Mo2 N4 80.94(7)
C126 Mo2 N3 104.17(8)
C127 Mo2 N3 174.70(8)
C104 Mo2 N3 80.96(7)
N4 Mo2 N3 73.85(6)
C126 Mo2 C105 71.67(8)
C127 Mo2 C105 103.70(8)
C104 Mo2 C105 35.57(8)
N4 Mo2 C105 114.93(7)
N3 Mo2 C105 81.57(7)
C126 Mo2 C103 105.16(8)
C127 Mo2 C103 69.01(8)
C104 Mo2 C103 35.50(7)
N4 Mo2 C103 82.25(7)
N3 Mo2 C103 115.09(7)
C105 Mo2 C103 55.94(7)
C126 Mo2 Cl2 88.22(7)
C127 Mo2 Cl2 92.45(6)
C104 Mo2 Cl2 160.29(6)
N4 Mo2 Cl2 84.18(5)
N3 Mo2 Cl2 82.54(5)
C105 Mo2 Cl2 150.30(5)
C103 Mo2 Cl2 153.42(5)
C121 N4 C122 118.32(19)
C121 N4 Mo2 128.01(15)
C122 N4 Mo2 113.32(13)
O3 C126 Mo2 176.0(2)
O1 C26 Mo1 175.1(2)
N2 C21 C20 121.5(2)
N2 C21 C25 120.1(2)
C20 C21 C25 118.3(2)
C112 N3 C123 118.49(18)
C112 N3 Mo2 127.97(14)
C123 N3 Mo2 113.21(13)
N4 C121 C120 121.5(2)
N4 C121 C125 119.6(2)
C120 C121 C125 118.9(2)
C12 N1 C23 118.25(18)
C12 N1 Mo1 127.88(15)
C23 N1 Mo1 113.71(13)
N3 C112 C113 121.4(2)
N3 C112 C124 119.5(2)
C113 C112 C124 119.0(2)
C3 C4 C5 105.91(19)
C3 C4 Mo1 80.18(13)
C5 C4 Mo1 81.45(13)
C3 C4 H4 127.1
C5 C4 H4 127.0
Mo1 C4 H4 105.3
N2 C22 C18 122.33(19)
N2 C22 C23 118.47(18)
C18 C22 C23 119.16(19)
C112 C124 H124A 109.4
C112 C124 H124B 109.5
H124A C124 H124B 109.5
C112 C124 H124C 109.6
H124A C124 H124C 109.5
H124B C124 H124C 109.5
C104 C105 C101 107.50(19)
C104 C105 Mo2 63.63(11)
C101 C105 Mo2 108.10(14)
C104 C105 H105 126.1
C101 C105 H105 126.4
Mo2 C105 H105 96.5
C19 C18 C22 117.9(2)
C19 C18 C17 121.6(2)
C22 C18 C17 120.5(2)
Cl4 C28 Cl3 111.52(14)
Cl4 C28 H28A 109.5
Cl3 C28 H28A 109.5
Cl4 C28 H28B 109.1
Cl3 C28 H28B 109.1
H28A C28 H28B 108.0
O2 C27 Mo1 175.7(2)
C21 N2 C22 118.36(18)
C21 N2 Mo1 128.03(14)
C22 N2 Mo1 113.53(13)
C14 C15 C23 117.3(2)
C14 C15 C16 122.1(2)
C23 C15 C16 120.5(2)
C16 C17 C18 120.3(2)
C16 C17 H17 119.8
C18 C17 H17 119.9
N1 C23 C15 122.72(19)
N1 C23 C22 118.70(18)
C15 C23 C22 118.56(19)
C19 C20 C21 120.5(2)
C19 C20 H20 119.8
C21 C20 H20 119.7
N4 C122 C118 122.6(2)
N4 C122 C123 118.43(19)
C118 C122 C123 118.98(19)
N3 C123 C115 122.2(2)
N3 C123 C122 118.44(19)
C115 C123 C122 119.3(2)
C106 C110 H110A 109.5
C106 C110 H110B 109.2
H110A C110 H110B 109.5
C106 C110 H110C 109.7
H110A C110 H110C 109.5
H110B C110 H110C 109.5
C102 C109 C108 116.3(2)
C102 C109 C111 122.7(2)
C108 C109 C111 120.8(2)
Cl5 C29 Cl6 111.8(2)
Cl5 C29 H29A 109.3
Cl6 C29 H29A 109.3
Cl5 C29 H29B 109.1
Cl6 C29 H29B 109.2
H29A C29 H29B 107.9
C105 C104 C103 105.75(18)
C105 C104 Mo2 80.80(13)
C103 C104 Mo2 81.47(12)
C105 C104 H104 127.1
C103 C104 H104 127.1
Mo2 C104 H104 104.9
O4 C127 Mo2 175.7(2)
C17 C16 C15 121.0(2)
C17 C16 H16 119.5
C15 C16 H16 119.6
C114 C113 C112 120.5(2)
C114 C113 H113 119.7
C112 C113 H113 119.8
C119 C120 C121 120.2(2)
C119 C120 H120 119.9
C121 C120 H120 119.9
C119 C118 C122 117.5(2)
C119 C118 C117 122.0(2)
C122 C118 C117 120.4(2)
C109 C102 C101 121.8(2)
C109 C102 C103 131.5(2)
C101 C102 C103 106.56(18)
C117 C116 C115 121.0(2)
C117 C116 H116 119.4
C115 C116 H116 119.6
C13 C14 C15 119.4(2)
C13 C14 H14 120.3
C15 C14 H14 120.3
C9 C2 C1 122.2(2)
C9 C2 C3 131.0(2)
C1 C2 C3 106.7(2)
C104 C103 C102 107.62(18)
C104 C103 Mo2 63.03(11)
C102 C103 Mo2 107.71(13)
C104 C103 H103 126.1
C102 C103 H103 126.3
Mo2 C103 H103 97.1
N1 C12 C13 121.3(2)
N1 C12 C24 119.7(2)
C13 C12 C24 119.0(2)
C2 C9 C8 116.0(3)
C2 C9 C11 121.9(2)
C8 C9 C11 122.0(2)
C21 C25 H25A 109.4
C21 C25 H25B 109.5
H25A C25 H25B 109.5
C21 C25 H25C 109.5
H25A C25 H25C 109.5
H25B C25 H25C 109.5
C20 C19 C18 119.3(2)
C20 C19 H19 120.3
C18 C19 H19 120.4
C108 C107 C106 121.8(2)
C108 C107 H107 119.2
C106 C107 H107 119.0
C116 C117 C118 120.4(2)
C116 C117 H117 119.8
C118 C117 H117 119.8
C113 C114 C115 119.3(2)
C113 C114 H114 120.3
C115 C114 H114 120.4
C12 C24 H24A 109.3
C12 C24 H24B 109.5
H24A C24 H24B 109.5
C12 C24 H24C 109.6
H24A C24 H24C 109.5
H24B C24 H24C 109.5
C106 C101 C102 121.5(2)
C106 C101 C105 131.5(2)
C102 C101 C105 106.79(18)
C120 C119 C118 119.7(2)
C120 C119 H119 120.2
C118 C119 H119 120.1
C6 C1 C2 121.5(2)
C6 C1 C5 131.5(2)
C2 C1 C5 107.0(2)
C8 C7 C6 121.9(2)
C8 C7 H7 118.9
C6 C7 H7 119.2
C107 C108 C109 122.1(2)
C107 C108 H108 119.0
C109 C108 H108 118.9
C121 C125 H125A 109.6
C121 C125 H125B 109.3
H125A C125 H125B 109.5
C121 C125 H125C 109.6
H125A C125 H125C 109.5
H125B C125 H125C 109.5
C4 C5 C1 107.3(2)
C4 C5 Mo1 63.14(11)
C1 C5 Mo1 107.00(15)
C4 C5 H5 126.5
C1 C5 H5 126.2
Mo1 C5 H5 97.8
C101 C106 C107 116.5(2)
C101 C106 C110 122.0(2)
C107 C106 C110 121.5(2)
C4 C3 C2 107.4(2)
C4 C3 Mo1 64.18(11)
C2 C3 Mo1 107.16(14)
C4 C3 H3 126.1
C2 C3 H3 126.5
Mo1 C3 H3 96.8
C109 C111 H111A 109.3
C109 C111 H111B 109.7
H111A C111 H111B 109.5
C109 C111 H111C 109.5
H111A C111 H111C 109.5
H111B C111 H111C 109.5
C114 C115 C123 117.8(2)
C114 C115 C116 122.3(2)
C123 C115 C116 119.9(2)
C7 C8 C9 122.1(2)
C7 C8 H8 119.0
C9 C8 H8 118.9
C6 C10 H10A 109.7
C6 C10 H10B 109.3
H10A C10 H10B 109.5
C6 C10 H10C 109.5
H10A C10 H10C 109.5
H10B C10 H10C 109.5
C9 C11 H11A 109.8
C9 C11 H11B 109.5
H11A C11 H11B 109.5
C9 C11 H11C 109.1
H11A C11 H11C 109.5
H11B C11 H11C 109.5
C1 C6 C7 116.3(3)
C1 C6 C10 121.8(3)
C7 C6 C10 121.9(2)
C14 C13 C12 120.8(2)
C14 C13 H13 119.6
C12 C13 H13 119.5

loop_
_geom_bond_atom_site_label_1
_geom_bond_atom_site_label_2
_geom_bond_distance
Mo1 C26 1.957(2)
Mo1 C27 1.957(2)
Mo1 C4 2.184(2)
Mo1 N1 2.2769(17)
Mo1 N2 2.2825(17)
Mo1 C3 2.391(2)
Mo1 C5 2.421(2)
Mo1 Cl1 2.4650(6)
Mo2 C126 1.953(2)
Mo2 C127 1.956(2)
Mo2 C104 2.181(2)
Mo2 N4 2.2784(18)
Mo2 N3 2.2814(17)
Mo2 C105 2.403(2)
Mo2 C103 2.420(2)
Mo2 Cl2 2.4761(6)
Cl3 C28 1.763(3)
Cl5 C29 1.746(4)
Cl4 C28 1.756(3)
Cl6 C29 1.756(4)
O4 C127 1.155(3)
N4 C121 1.338(3)
N4 C122 1.372(3)
C126 O3 1.156(3)
C26 O1 1.158(3)
C21 N2 1.338(3)
C21 C20 1.411(3)
C21 C25 1.488(3)
N3 C112 1.336(3)
N3 C123 1.371(3)
C121 C120 1.411(3)
C121 C125 1.497(3)
N1 C12 1.340(3)
N1 C23 1.369(3)
C112 C113 1.406(3)
C112 C124 1.503(3)
C4 C3 1.414(3)
C4 C5 1.419(3)
C4 H4 0.9300
C22 N2 1.375(3)
C22 C18 1.408(3)
C22 C23 1.439(3)
C124 H124A 0.9600
C124 H124B 0.9600
C124 H124C 0.9601
C105 C104 1.416(3)
C105 C101 1.478(3)
C105 H105 0.9300
C18 C19 1.404(3)
C18 C17 1.428(3)
C28 H28A 0.9699
C28 H28B 0.9700
C27 O2 1.151(3)
C15 C14 1.403(3)
C15 C23 1.411(3)
C15 C16 1.422(3)
C17 C16 1.348(3)
C17 H17 0.9300
C20 C19 1.360(3)
C20 H20 0.9300
C122 C118 1.407(3)
C122 C123 1.433(3)
C123 C115 1.411(3)
C110 C106 1.509(3)
C110 H110A 0.9600
C110 H110B 0.9599
C110 H110C 0.9601
C109 C102 1.382(3)
C109 C108 1.403(3)
C109 C111 1.507(3)
C29 H29A 0.9700
C29 H29B 0.9700
C104 C103 1.421(3)
C104 H104 0.9300
C16 H16 0.9298
C113 C114 1.363(3)
C113 H113 0.9299
C120 C119 1.362(4)
C120 H120 0.9299
C118 C119 1.403(3)
C118 C117 1.429(3)
C102 C101 1.414(3)
C102 C103 1.476(3)
C116 C117 1.347(3)
C116 C115 1.428(3)
C116 H116 0.9299
C14 C13 1.358(4)
C14 H14 0.9301
C2 C9 1.384(3)
C2 C1 1.403(3)
C2 C3 1.481(3)
C103 H103 0.9300
C12 C13 1.403(3)
C12 C24 1.500(3)
C9 C8 1.404(4)
C9 C11 1.500(4)
C25 H25A 0.9598
C25 H25B 0.9600
C25 H25C 0.9601
C19 H19 0.9300
C107 C108 1.381(3)
C107 C106 1.403(3)
C107 H107 0.9300
C117 H117 0.9299
C114 C115 1.398(3)
C114 H114 0.9300
C24 H24A 0.9600
C24 H24B 0.9600
C24 H24C 0.9599
C101 C106 1.383(3)
C119 H119 0.9300
C1 C6 1.384(3)
C1 C5 1.475(3)
C7 C8 1.375(4)
C7 C6 1.406(4)
C7 H7 0.9300
C108 H108 0.9300
C125 H125A 0.9600
C125 H125B 0.9600
C125 H125C 0.9602
C5 H5 0.9300
C3 H3 0.9301
C111 H111A 0.9600
C111 H111B 0.9600
C111 H111C 0.9599
C8 H8 0.9301
C10 C6 1.506(4)
C10 H10A 0.9600
C10 H10B 0.9600
C10 H10C 0.9600
C11 H11A 0.9601
C11 H11B 0.9601
C11 H11C 0.9600
C13 H13 0.9299
